data_7042672
loop_
_publ_author_name
'Dhiman, Rishu'
'Prashanth, Billa'
'Bawari, Deependra'
'Mandal, Ushnish'
'Verma, Aditya'
'Roychoudhury, Angshuman'
'Singh, Sanjay'

_publ_section_title
;
 Hg(II) and Pd(II) complexes with a new selenoether bridged biscarbene
 ligand: Efficient mono- and bis-arylation of methyl acrylate with a
 pincer biscarbene Pd(II) precatalyst
;
_journal_name_full 'Dalton Trans.'
_journal_paper_doi 10.1039/C6DT04505G
_journal_year 2017
_chemical_formula_moiety 'C32 H30 Br N4 Pd Se, Br'
_chemical_formula_sum 'C32 H30 Br2 N4 Pd Se'
_chemical_formula_weight 815.78
_space_group_crystal_system orthorhombic
_space_group_IT_number 60
_space_group_name_Hall '-P 2n 2ab'
_space_group_name_H-M_alt 'P b c n'
_symmetry_space_group_name_Hall '-P 2n 2ab'
_symmetry_space_group_name_H-M 'P b c n'
_atom_sites_solution_hydrogens geom
_audit_creation_date 2017-03-22
_audit_creation_method
;
Olex2 1.2
(compiled 2017.03.02 svn.r3394 for OlexSys, GUI svn.r5324)
;
_audit_update_record
;
2017-03-23 deposited with the CCDC.
2017-04-10 downloaded from the CCDC.
;
_cell_angle_alpha 90
_cell_angle_beta 90
_cell_angle_gamma 90
_cell_formula_units_Z 8
_cell_length_a 30.8531(18)
_cell_length_b 10.9709(7)
_cell_length_c 17.1227(10)
_cell_measurement_reflns_used 6804
_cell_measurement_temperature 100(2)
_cell_measurement_theta_max 31.08
_cell_measurement_theta_min 2.64
_cell_volume 5795.8(6)
_computing_cell_refinement 'SAINT v7.68A (Bruker, 2009)'
_computing_data_reduction 'SAINT v7.68A (Bruker, 2009)'
_computing_molecular_graphics 'Olex2 (Dolomanov et al., 2009)'
_computing_publication_material 'Olex2 (Dolomanov et al., 2009)'
_computing_structure_refinement 'ShelXL (Sheldrick, 2015)'
_diffrn_ambient_temperature 100.0
_diffrn_measured_fraction_theta_full 0.997
_diffrn_measured_fraction_theta_max 0.997
_diffrn_measurement_device_type 'Bruker APEX-II CCD'
_diffrn_measurement_method '\f and \w scans'
_diffrn_radiation_monochromator graphite
_diffrn_radiation_type MoK\a
_diffrn_radiation_wavelength 0.71073
_diffrn_reflns_av_R_equivalents 0.0915
_diffrn_reflns_av_unetI/netI 0.0634
_diffrn_reflns_Laue_measured_fraction_full 0.997
_diffrn_reflns_Laue_measured_fraction_max 0.997
_diffrn_reflns_limit_h_max 36
_diffrn_reflns_limit_h_min -36
_diffrn_reflns_limit_k_max 11
_diffrn_reflns_limit_k_min -13
_diffrn_reflns_limit_l_max 20
_diffrn_reflns_limit_l_min -19
_diffrn_reflns_number 33763
_diffrn_reflns_point_group_measured_fraction_full 0.997
_diffrn_reflns_point_group_measured_fraction_max 0.997
_diffrn_reflns_theta_full 25.027
_diffrn_reflns_theta_max 25.027
_diffrn_reflns_theta_min 1.970
_diffrn_standards_number 0
_exptl_absorpt_coefficient_mu 4.684
_exptl_absorpt_correction_T_max 0.7462
_exptl_absorpt_correction_T_min 0.3204
_exptl_absorpt_correction_type multi-scan
_exptl_absorpt_process_details
;
SADABS-2008/1 (Bruker,2008) was used for absorption correction.
wR2(int) was 0.1197 before and 0.0890 after correction.
The Ratio of minimum to maximum transmission is 0.4294.
The \l/2 correction factor is 0.0015.
;
_exptl_crystal_colour colourless
_exptl_crystal_density_diffrn 1.870
_exptl_crystal_description block
_exptl_crystal_F_000 3200
_exptl_crystal_size_max 0.2
_exptl_crystal_size_mid 0.2
_exptl_crystal_size_min 0.2
_refine_diff_density_max 1.086
_refine_diff_density_min -1.346
_refine_diff_density_rms 0.156
_refine_ls_extinction_method none
_refine_ls_goodness_of_fit_ref 1.037
_refine_ls_hydrogen_treatment constr
_refine_ls_matrix_type full
_refine_ls_number_parameters 361
_refine_ls_number_reflns 5116
_refine_ls_number_restraints 0
_refine_ls_restrained_S_all 1.037
_refine_ls_R_factor_all 0.0566
_refine_ls_R_factor_gt 0.0423
_refine_ls_shift/su_max 0.001
_refine_ls_shift/su_mean 0.000
_refine_ls_structure_factor_coef Fsqd
_refine_ls_weighting_details 'w=1/[\s^2^(Fo^2^)+(0.0585P)^2^+5.9062P] where P=(Fo^2^+2Fc^2^)/3'
_refine_ls_weighting_scheme calc
_refine_ls_wR_factor_gt 0.1018
_refine_ls_wR_factor_ref 0.1096
_reflns_Friedel_coverage 0.000
_reflns_number_gt 4152
_reflns_number_total 5116
_reflns_threshold_expression 'I > 2\s(I)'
_cod_data_source_file c6dt04505g2.cif
_cod_data_source_block complex_c2
_cod_database_code 7042672
_shelx_shelxl_version_number 2016/6
_shelx_space_group_comment
;
The symmetry employed for this shelxl refinement is uniquely defined
by the following loop, which should always be used as a source of
symmetry information in preference to the above space-group names.
They are only intended as comments.
;
_olex2_refinement_description
;
1. Fixed Uiso
 At 1.2 times of:
  All C(H) groups, All C(H,H) groups
2.a Secondary CH2 refined with riding coordinates:
 C1(H1A,H1B), C15(H15A,H15B), C16(H16A,H16B), C17(H17A,H17B), C18(H18A,H18B),
 C26(H26A,H26B)
2.b Aromatic/amide H refined with riding coordinates:
 C3(H3), C4(H4), C5(H5), C6(H6), C7(H7), C9(H9), C10(H10), C11(H11), C12(H12),
 C21(H21), C22(H22), C23(H23), C24(H24), C28(H28), C29(H29), C30(H30), C31(H31),
  C32(H32)
;
_olex2_submission_special_instructions 'No special instructions were received'

loop_
_space_group_symop_operation_xyz
'x, y, z'
'x+1/2, -y+1/2, -z'
'-x, y, -z+1/2'
'-x+1/2, -y+1/2, z+1/2'
'-x, -y, -z'
'-x-1/2, y-1/2, z'
'x, -y, z-1/2'
'x-1/2, y-1/2, -z-1/2'

loop_
_atom_site_label
_atom_site_type_symbol
_atom_site_fract_x
_atom_site_fract_y
_atom_site_fract_z
_atom_site_U_iso_or_equiv
_atom_site_adp_type
_atom_site_occupancy
_atom_site_site_symmetry_order
_atom_site_calc_flag
_atom_site_refinement_flags_posn
C1 C 0.46693(16) 0.2842(5) 0.0218(3) 0.0185(11) Uani 1 1 d .
H1A H 0.496447 0.253062 0.032582 0.022 Uiso 1 1 calc R
H1B H 0.455607 0.321201 0.070424 0.022 Uiso 1 1 calc R
C2 C 0.46915(16) 0.3797(5) -0.0411(3) 0.0176(11) Uani 1 1 d .
C3 C 0.43507(18) 0.4612(5) -0.0515(3) 0.0217(11) Uani 1 1 d .
H3 H 0.410452 0.456558 -0.018321 0.026 Uiso 1 1 calc R
C4 C 0.43653(18) 0.5490(5) -0.1097(3) 0.0224(12) Uani 1 1 d .
H4 H 0.413332 0.605206 -0.115690 0.027 Uiso 1 1 calc R
C5 C 0.47210(18) 0.5543(5) -0.1592(3) 0.0242(12) Uani 1 1 d .
H5 H 0.473014 0.613005 -0.199898 0.029 Uiso 1 1 calc R
C6 C 0.50620(18) 0.4741(5) -0.1492(3) 0.0240(12) Uani 1 1 d .
H6 H 0.530621 0.478128 -0.182881 0.029 Uiso 1 1 calc R
C7 C 0.50482(18) 0.3880(5) -0.0901(3) 0.0215(12) Uani 1 1 d .
H7 H 0.528554 0.333911 -0.083108 0.026 Uiso 1 1 calc R
C8 C 0.45096(16) 0.0897(5) -0.0529(3) 0.0182(11) Uani 1 1 d .
C9 C 0.49020(17) 0.0636(5) -0.0886(3) 0.0208(11) Uani 1 1 d .
H9 H 0.514903 0.114093 -0.081397 0.025 Uiso 1 1 calc R
C10 C 0.49170(18) -0.0386(5) -0.1348(3) 0.0242(12) Uani 1 1 d .
H10 H 0.517932 -0.058619 -0.160880 0.029 Uiso 1 1 calc R
C11 C 0.45544(19) -0.1141(5) -0.1445(3) 0.0235(12) Uani 1 1 d .
H11 H 0.457945 -0.185118 -0.175878 0.028 Uiso 1 1 calc R
C12 C 0.41595(18) -0.0879(5) -0.1094(3) 0.0198(11) Uani 1 1 d .
H12 H 0.391286 -0.138594 -0.116390 0.024 Uiso 1 1 calc R
C13 C 0.41448(17) 0.0164(5) -0.0633(3) 0.0175(11) Uani 1 1 d .
C14 C 0.39677(16) 0.1700(5) 0.0174(3) 0.0174(11) Uani 1 1 d .
C15 C 0.33547(17) 0.0391(5) -0.0195(3) 0.0211(11) Uani 1 1 d .
H15A H 0.324532 0.037055 0.034843 0.025 Uiso 1 1 calc R
H15B H 0.331556 -0.043079 -0.042362 0.025 Uiso 1 1 calc R
C16 C 0.30952(18) 0.1317(5) -0.0666(3) 0.0223(12) Uani 1 1 d .
H16A H 0.278335 0.111743 -0.061865 0.027 Uiso 1 1 calc R
H16B H 0.317535 0.123649 -0.122364 0.027 Uiso 1 1 calc R
C17 C 0.25958(16) 0.3358(5) 0.0024(3) 0.0220(11) Uani 1 1 d .
H17A H 0.254239 0.424732 0.000839 0.026 Uiso 1 1 calc R
H17B H 0.238751 0.296421 -0.033595 0.026 Uiso 1 1 calc R
C18 C 0.25125(18) 0.2897(5) 0.0851(3) 0.0206(11) Uani 1 1 d .
H18A H 0.219672 0.288846 0.095378 0.025 Uiso 1 1 calc R
H18B H 0.262180 0.205250 0.090166 0.025 Uiso 1 1 calc R
C19 C 0.31641(16) 0.3807(5) 0.1479(3) 0.0169(11) Uani 1 1 d .
C20 C 0.25129(17) 0.4539(5) 0.1879(3) 0.0202(11) Uani 1 1 d .
C21 C 0.20783(18) 0.4762(6) 0.2012(3) 0.0265(13) Uani 1 1 d .
H21 H 0.185827 0.428046 0.177632 0.032 Uiso 1 1 calc R
C22 C 0.19788(19) 0.5729(6) 0.2511(3) 0.0292(13) Uani 1 1 d .
H22 H 0.168342 0.590907 0.261724 0.035 Uiso 1 1 calc R
C23 C 0.2298(2) 0.6432(6) 0.2854(3) 0.0323(14) Uani 1 1 d .
H23 H 0.221721 0.709753 0.317808 0.039 Uiso 1 1 calc R
C24 C 0.27375(19) 0.6181(5) 0.2735(3) 0.0271(13) Uani 1 1 d .
H24 H 0.295807 0.665168 0.297736 0.032 Uiso 1 1 calc R
C25 C 0.28363(17) 0.5213(5) 0.2245(3) 0.0194(11) Uani 1 1 d .
C26 C 0.36477(17) 0.5164(5) 0.2303(3) 0.0193(11) Uani 1 1 d .
H26A H 0.387739 0.458716 0.214122 0.023 Uiso 1 1 calc R
H26B H 0.363797 0.516851 0.288139 0.023 Uiso 1 1 calc R
C27 C 0.37636(17) 0.6420(5) 0.2020(3) 0.0214(12) Uani 1 1 d .
C28 C 0.36986(17) 0.6746(5) 0.1246(3) 0.0217(11) Uani 1 1 d .
H28 H 0.357101 0.618190 0.089355 0.026 Uiso 1 1 calc R
C29 C 0.38200(19) 0.7898(5) 0.0985(3) 0.0242(12) Uani 1 1 d .
H29 H 0.377078 0.812562 0.045737 0.029 Uiso 1 1 calc R
C30 C 0.40121(17) 0.8712(5) 0.1495(3) 0.0265(13) Uani 1 1 d .
H30 H 0.409715 0.949459 0.131482 0.032 Uiso 1 1 calc R
C31 C 0.40810(18) 0.8396(5) 0.2261(4) 0.0282(13) Uani 1 1 d .
H31 H 0.421194 0.896164 0.260882 0.034 Uiso 1 1 calc R
C32 C 0.39595(19) 0.7248(5) 0.2530(3) 0.0239(12) Uani 1 1 d .
H32 H 0.400969 0.702822 0.305847 0.029 Uiso 1 1 calc R
N1 N 0.43877(13) 0.1824(4) -0.0016(2) 0.0147(9) Uani 1 1 d .
N2 N 0.38152(13) 0.0702(4) -0.0192(2) 0.0164(9) Uani 1 1 d .
N3 N 0.32299(13) 0.4734(4) 0.2003(2) 0.0174(9) Uani 1 1 d .
N4 N 0.27286(13) 0.3679(4) 0.1424(2) 0.0160(9) Uani 1 1 d .
Se1 Se 0.31834(2) 0.30361(5) -0.03416(3) 0.01753(15) Uani 1 1 d .
Br1 Br 0.40428(2) 0.22365(5) 0.19607(3) 0.02103(15) Uani 1 1 d .
Pd1 Pd 0.35873(2) 0.27703(3) 0.08475(2) 0.01440(13) Uani 1 1 d .
Br2 Br 0.18236(2) 0.12181(5) -0.06649(3) 0.02662(16) Uani 1 1 d .

loop_
_atom_site_aniso_label
_atom_site_aniso_U_11
_atom_site_aniso_U_22
_atom_site_aniso_U_33
_atom_site_aniso_U_23
_atom_site_aniso_U_13
_atom_site_aniso_U_12
C1 0.013(3) 0.021(3) 0.022(3) -0.005(2) -0.003(2) 0.001(2)
C2 0.017(3) 0.020(3) 0.016(3) -0.005(2) -0.0016(19) -0.005(2)
C3 0.019(3) 0.020(3) 0.026(3) -0.008(2) -0.004(2) 0.002(2)
C4 0.019(3) 0.021(3) 0.028(3) -0.003(2) -0.006(2) 0.004(2)
C5 0.030(3) 0.023(3) 0.020(3) 0.000(2) -0.001(2) -0.003(2)
C6 0.021(3) 0.030(3) 0.022(3) -0.001(2) 0.005(2) 0.000(2)
C7 0.018(3) 0.023(3) 0.024(3) -0.003(2) -0.003(2) 0.007(2)
C8 0.018(3) 0.022(3) 0.015(2) 0.003(2) -0.003(2) 0.005(2)
C9 0.016(3) 0.028(3) 0.018(3) -0.001(2) 0.001(2) 0.002(2)
C10 0.022(3) 0.026(3) 0.025(3) 0.000(2) 0.001(2) 0.011(2)
C11 0.035(3) 0.020(3) 0.015(3) -0.006(2) -0.004(2) 0.006(2)
C12 0.021(3) 0.018(3) 0.021(3) 0.001(2) -0.005(2) 0.006(2)
C13 0.017(3) 0.019(3) 0.017(3) 0.001(2) -0.003(2) 0.003(2)
C14 0.014(3) 0.024(3) 0.014(2) 0.002(2) -0.0028(19) 0.001(2)
C15 0.017(3) 0.023(3) 0.023(3) 0.001(2) -0.003(2) -0.004(2)
C16 0.020(3) 0.023(3) 0.024(3) -0.005(2) -0.006(2) -0.003(2)
C17 0.014(3) 0.026(3) 0.026(3) -0.006(2) -0.005(2) 0.002(2)
C18 0.014(3) 0.021(3) 0.027(3) -0.002(2) 0.000(2) -0.002(2)
C19 0.015(3) 0.021(3) 0.015(3) 0.002(2) -0.0022(19) 0.002(2)
C20 0.021(3) 0.024(3) 0.016(3) 0.004(2) 0.000(2) 0.001(2)
C21 0.016(3) 0.044(4) 0.019(3) 0.005(2) 0.000(2) 0.005(3)
C22 0.025(3) 0.042(4) 0.021(3) 0.001(3) 0.004(2) 0.017(3)
C23 0.036(4) 0.043(4) 0.017(3) -0.002(2) 0.002(2) 0.018(3)
C24 0.026(3) 0.036(3) 0.019(3) -0.003(2) -0.008(2) 0.009(3)
C25 0.017(3) 0.029(3) 0.012(2) 0.003(2) -0.0012(19) 0.007(2)
C26 0.016(3) 0.022(3) 0.020(3) -0.005(2) -0.006(2) 0.000(2)
C27 0.013(3) 0.027(3) 0.025(3) -0.003(2) 0.000(2) 0.002(2)
C28 0.017(3) 0.020(3) 0.028(3) -0.004(2) -0.004(2) 0.003(2)
C29 0.024(3) 0.021(3) 0.027(3) 0.004(2) 0.000(2) 0.006(2)
C30 0.017(3) 0.024(3) 0.038(3) 0.001(2) 0.004(2) 0.000(2)
C31 0.022(3) 0.025(3) 0.038(3) -0.009(3) -0.001(2) -0.002(2)
C32 0.025(3) 0.026(3) 0.021(3) -0.004(2) -0.003(2) -0.004(2)
N1 0.013(2) 0.018(2) 0.013(2) -0.0023(16) -0.0011(16) -0.0003(17)
N2 0.014(2) 0.019(2) 0.016(2) 0.0020(17) -0.0026(16) 0.0002(18)
N3 0.016(2) 0.020(2) 0.016(2) -0.0017(17) -0.0019(16) 0.0022(18)
N4 0.011(2) 0.020(2) 0.017(2) -0.0017(17) 0.0018(16) 0.0007(17)
Se1 0.0151(3) 0.0220(3) 0.0155(3) 0.0001(2) -0.00327(19) 0.0010(2)
Br1 0.0182(3) 0.0263(3) 0.0186(3) 0.0009(2) -0.00255(19) 0.0032(2)
Pd1 0.0114(2) 0.0186(2) 0.0131(2) -0.00053(15) -0.00116(14) 0.00093(15)
Br2 0.0225(3) 0.0326(3) 0.0248(3) -0.0010(2) 0.0014(2) -0.0062(2)

loop_
_atom_type_symbol
_atom_type_description
_atom_type_scat_dispersion_real
_atom_type_scat_dispersion_imag
_atom_type_scat_source
C C 0.0033 0.0016 'International Tables Vol C Tables 4.2.6.8 and 6.1.1.4'
H H 0.0000 0.0000 'International Tables Vol C Tables 4.2.6.8 and 6.1.1.4'
Br Br -0.2901 2.4595 'International Tables Vol C Tables 4.2.6.8 and 6.1.1.4'
N N 0.0061 0.0033 'International Tables Vol C Tables 4.2.6.8 and 6.1.1.4'
Pd Pd -0.9988 1.0072 'International Tables Vol C Tables 4.2.6.8 and 6.1.1.4'
Se Se -0.0929 2.2259 'International Tables Vol C Tables 4.2.6.8 and 6.1.1.4'

loop_
_geom_angle_atom_site_label_1
_geom_angle_atom_site_label_2
_geom_angle_atom_site_label_3
_geom_angle
H1A C1 H1B 108.0
C2 C1 H1A 109.4
C2 C1 H1B 109.4
N1 C1 H1A 109.4
N1 C1 H1B 109.4
N1 C1 C2 111.2(4)
C3 C2 C1 120.3(5)
C7 C2 C1 121.0(5)
C7 C2 C3 118.7(5)
C2 C3 H3 119.5
C4 C3 C2 120.9(5)
C4 C3 H3 119.5
C3 C4 H4 120.2
C5 C4 C3 119.5(5)
C5 C4 H4 120.2
C4 C5 H5 120.0
C6 C5 C4 120.0(5)
C6 C5 H5 120.0
C5 C6 H6 120.0
C5 C6 C7 120.1(5)
C7 C6 H6 120.0
C2 C7 H7 119.6
C6 C7 C2 120.7(5)
C6 C7 H7 119.6
C9 C8 C13 122.0(5)
C9 C8 N1 131.6(5)
C13 C8 N1 106.4(4)
C8 C9 H9 121.6
C10 C9 C8 116.9(5)
C10 C9 H9 121.6
C9 C10 H10 119.2
C9 C10 C11 121.6(5)
C11 C10 H10 119.2
C10 C11 H11 119.1
C12 C11 C10 121.8(5)
C12 C11 H11 119.1
C11 C12 H12 121.8
C11 C12 C13 116.4(5)
C13 C12 H12 121.8
C8 C13 N2 106.0(4)
C12 C13 C8 121.4(5)
C12 C13 N2 132.7(5)
N1 C14 N2 107.8(4)
N1 C14 Pd1 129.8(4)
N2 C14 Pd1 122.3(4)
H15A C15 H15B 108.0
C16 C15 H15A 109.5
C16 C15 H15B 109.5
N2 C15 H15A 109.5
N2 C15 H15B 109.5
N2 C15 C16 110.9(4)
C15 C16 H16A 108.7
C15 C16 H16B 108.7
C15 C16 Se1 114.4(3)
H16A C16 H16B 107.6
Se1 C16 H16A 108.7
Se1 C16 H16B 108.7
H17A C17 H17B 107.7
C18 C17 H17A 108.9
C18 C17 H17B 108.9
C18 C17 Se1 113.3(4)
Se1 C17 H17A 108.9
Se1 C17 H17B 108.9
C17 C18 H18A 109.5
C17 C18 H18B 109.5
H18A C18 H18B 108.1
N4 C18 C17 110.5(4)
N4 C18 H18A 109.5
N4 C18 H18B 109.5
N3 C19 Pd1 131.7(4)
N4 C19 N3 105.6(4)
N4 C19 Pd1 122.6(4)
C21 C20 C25 121.8(5)
C21 C20 N4 132.5(5)
C25 C20 N4 105.6(4)
C20 C21 H21 121.7
C20 C21 C22 116.6(5)
C22 C21 H21 121.7
C21 C22 H22 119.1
C23 C22 C21 121.8(5)
C23 C22 H22 119.1
C22 C23 H23 119.4
C22 C23 C24 121.2(5)
C24 C23 H23 119.4
C23 C24 H24 121.6
C25 C24 C23 116.9(5)
C25 C24 H24 121.6
C24 C25 C20 121.5(5)
N3 C25 C20 107.0(4)
N3 C25 C24 131.5(5)
H26A C26 H26B 107.8
C27 C26 H26A 109.0
C27 C26 H26B 109.0
N3 C26 H26A 109.0
N3 C26 H26B 109.0
N3 C26 C27 113.0(4)
C28 C27 C26 120.7(5)
C28 C27 C32 119.4(5)
C32 C27 C26 119.8(5)
C27 C28 H28 119.9
C27 C28 C29 120.1(5)
C29 C28 H28 119.9
C28 C29 H29 120.0
C30 C29 C28 119.9(5)
C30 C29 H29 120.0
C29 C30 H30 119.8
C31 C30 C29 120.5(5)
C31 C30 H30 119.8
C30 C31 H31 119.9
C30 C31 C32 120.1(5)
C32 C31 H31 119.9
C27 C32 H32 120.0
C31 C32 C27 119.9(5)
C31 C32 H32 120.0
C8 N1 C1 124.5(4)
C14 N1 C1 125.5(4)
C14 N1 C8 109.8(4)
C13 N2 C15 127.3(4)
C14 N2 C13 109.9(4)
C14 N2 C15 122.1(4)
C19 N3 C25 110.3(4)
C19 N3 C26 126.7(4)
C25 N3 C26 122.9(4)
C19 N4 C18 124.0(4)
C19 N4 C20 111.4(4)
C20 N4 C18 123.7(4)
C16 Se1 Pd1 101.12(15)
C17 Se1 C16 97.7(2)
C17 Se1 Pd1 103.39(15)
C14 Pd1 C19 175.69(19)
C14 Pd1 Se1 83.59(13)
C14 Pd1 Br1 88.39(13)
C19 Pd1 Se1 92.85(14)
C19 Pd1 Br1 95.05(13)
Se1 Pd1 Br1 171.55(2)

loop_
_geom_bond_atom_site_label_1
_geom_bond_atom_site_label_2
_geom_bond_distance
C1 H1A 0.9900
C1 H1B 0.9900
C1 C2 1.504(7)
C1 N1 1.471(6)
C2 C3 1.391(7)
C2 C7 1.387(7)
C3 H3 0.9500
C3 C4 1.387(7)
C4 H4 0.9500
C4 C5 1.387(8)
C5 H5 0.9500
C5 C6 1.382(8)
C6 H6 0.9500
C6 C7 1.385(8)
C7 H7 0.9500
C8 C9 1.386(7)
C8 C13 1.395(7)
C8 N1 1.396(7)
C9 H9 0.9500
C9 C10 1.374(8)
C10 H10 0.9500
C10 C11 1.402(8)
C11 H11 0.9500
C11 C12 1.388(8)
C12 H12 0.9500
C12 C13 1.391(7)
C13 N2 1.398(7)
C14 N1 1.343(6)
C14 N2 1.347(7)
C14 Pd1 2.021(5)
C15 H15A 0.9900
C15 H15B 0.9900
C15 C16 1.525(7)
C15 N2 1.461(7)
C16 H16A 0.9900
C16 H16B 0.9900
C16 Se1 1.985(5)
C17 H17A 0.9900
C17 H17B 0.9900
C17 C18 1.525(7)
C17 Se1 1.950(5)
C18 H18A 0.9900
C18 H18B 0.9900
C18 N4 1.464(6)
C19 N3 1.371(6)
C19 N4 1.354(6)
C19 Pd1 2.042(5)
C20 C21 1.382(8)
C20 C25 1.391(7)
C20 N4 1.393(6)
C21 H21 0.9500
C21 C22 1.397(8)
C22 H22 0.9500
C22 C23 1.382(9)
C23 H23 0.9500
C23 C24 1.399(8)
C24 H24 0.9500
C24 C25 1.387(8)
C25 N3 1.386(6)
C26 H26A 0.9900
C26 H26B 0.9900
C26 C27 1.504(7)
C26 N3 1.466(6)
C27 C28 1.387(7)
C27 C32 1.397(7)
C28 H28 0.9500
C28 C29 1.392(8)
C29 H29 0.9500
C29 C30 1.382(8)
C30 H30 0.9500
C30 C31 1.373(8)
C31 H31 0.9500
C31 C32 1.392(8)
C32 H32 0.9500
Se1 Pd1 2.4048(6)
Br1 Pd1 2.4396(6)
